data_2207684
loop_
_publ_author_name
'Ko\'nczyk, J.'
'Demchenko, P.'
'Demchenko, G.'
'Bodak, O.'
'Marciniak, B.'

_publ_section_title
;
 Erbium nickel trisilicide, ErNiSi~3~
;
_journal_coeditor_code WM6110
_journal_issue 12
_journal_name_full 'Acta Crystallographica Section E'
_journal_page_first i259
_journal_page_last i261
_journal_paper_doi 10.1107/S160053680503566X
_journal_volume 61
_journal_year 2005
_chemical_formula_iupac 'Er Ni Si3'
_chemical_formula_moiety 'Er Ni Si3'
_chemical_formula_sum 'Er Ni Si3'
_chemical_formula_weight 310.24
_chemical_name_common 'Erbium Nickel Trisilicide'
_chemical_name_systematic
;
Erbium Nickel Trisilicon
;
_space_group_IT_number 65
_symmetry_cell_setting orthorhombic
_symmetry_space_group_name_Hall '-C 2 2'
_symmetry_space_group_name_H-M 'C m m m'
_atom_sites_solution_primary direct
_atom_sites_solution_secondary difmap
_cell_angle_alpha 90.00
_cell_angle_beta 90.00
_cell_angle_gamma 90.00
_cell_formula_units_Z 4
_cell_length_a 3.9152(5)
_cell_length_b 20.948(3)
_cell_length_c 3.9313(6)
_cell_measurement_reflns_used 1395
_cell_measurement_temperature 295(2)
_cell_measurement_theta_max 32.72
_cell_measurement_theta_min 5.19
_cell_volume 322.43(8)
_computing_cell_refinement 'CrysAlis CCD'
_computing_data_collection 'CrysAlis CCD (Oxford Diffraction, 2004)'
_computing_data_reduction 'CrysAlis RED (Oxford Diffraction, 2005)'
_computing_molecular_graphics 'DIAMOND (Brandenburg, 1999)'
_computing_publication_material 'SHELXL97 (Sheldrick, 1997)'
_computing_structure_refinement 'SHELXL97 (Sheldrick, 1997)'
_computing_structure_solution 'SHELXS97 (Sheldrick, 1997)'
_diffrn_ambient_temperature 295(2)
_diffrn_measured_fraction_theta_full 0.980
_diffrn_measured_fraction_theta_max 0.947
_diffrn_measurement_device_type 'Oxford Diffraction Xcalibur3 CCD'
_diffrn_measurement_method \w
_diffrn_radiation_monochromator graphite
_diffrn_radiation_source 'fine-focus sealed tube'
_diffrn_radiation_type MoK\a
_diffrn_radiation_wavelength 0.71073
_diffrn_reflns_av_R_equivalents 0.0279
_diffrn_reflns_av_sigmaI/netI 0.0178
_diffrn_reflns_limit_h_max 5
_diffrn_reflns_limit_h_min -5
_diffrn_reflns_limit_k_max 30
_diffrn_reflns_limit_k_min -30
_diffrn_reflns_limit_l_max 5
_diffrn_reflns_limit_l_min -3
_diffrn_reflns_number 1407
_diffrn_reflns_theta_full 25.00
_diffrn_reflns_theta_max 32.72
_diffrn_reflns_theta_min 5.19
_diffrn_standards_decay_% 0
_diffrn_standards_interval_count 0
_diffrn_standards_interval_time 0
_diffrn_standards_number 0
_exptl_absorpt_coefficient_mu 32.504
_exptl_absorpt_correction_T_max 0.2743
_exptl_absorpt_correction_T_min 0.1867
_exptl_absorpt_correction_type analytical
_exptl_absorpt_process_details 'CrysAlis RED (Oxford Diffraction, 2005)'
_exptl_crystal_colour 'metallic light grey'
_exptl_crystal_density_diffrn 6.391
_exptl_crystal_density_method 'not measured'
_exptl_crystal_description prism
_exptl_crystal_F_000 552
_exptl_crystal_size_max 0.070
_exptl_crystal_size_mid 0.045
_exptl_crystal_size_min 0.040
_refine_diff_density_max 1.373
_refine_diff_density_min -1.366
_refine_ls_extinction_coef 0.0108(5)
_refine_ls_extinction_expression Fc^*^=kFc[1+0.001xFc^2^\l^3^/sin(2\q)]^-1/4^
_refine_ls_extinction_method SHELXL97
_refine_ls_goodness_of_fit_ref 1.020
_refine_ls_matrix_type full
_refine_ls_number_parameters 22
_refine_ls_number_reflns 360
_refine_ls_number_restraints 0
_refine_ls_restrained_S_all 1.020
_refine_ls_R_factor_all 0.0166
_refine_ls_R_factor_gt 0.0163
_refine_ls_shift/su_max 0.001
_refine_ls_shift/su_mean 0.000
_refine_ls_structure_factor_coef Fsqd
_refine_ls_weighting_details 'w = 1/[\s^2^(Fo^2^)+(0.0156P)^2^+8.1601P] where P = (Fo^2^+2Fc^2^)/3'
_refine_ls_weighting_scheme calc
_refine_ls_wR_factor_gt 0.0396
_refine_ls_wR_factor_ref 0.0398
_reflns_number_gt 358
_reflns_number_total 360
_reflns_threshold_expression I>2\s(I)
_cod_data_source_file wm6110.cif
_cod_data_source_block I
_cod_original_cell_volume 322.42(8)
_cod_database_code 2207684
_cod_database_fobs_code 2207684

loop_
_symmetry_equiv_pos_as_xyz
'x, y, z'
'-x, -y, z'
'-x, y, -z'
'x, -y, -z'
'x+1/2, y+1/2, z'
'-x+1/2, -y+1/2, z'
'-x+1/2, y+1/2, -z'
'x+1/2, -y+1/2, -z'
'-x, -y, -z'
'x, y, -z'
'x, -y, z'
'-x, y, z'
'-x+1/2, -y+1/2, -z'
'x+1/2, y+1/2, -z'
'x+1/2, -y+1/2, z'
'-x+1/2, y+1/2, z'

loop_
_atom_site_label
_atom_site_fract_x
_atom_site_fract_y
_atom_site_fract_z
_atom_site_U_iso_or_equiv
_atom_site_adp_type
_atom_site_calc_flag
_atom_site_refinement_flags
_atom_site_occupancy
_atom_site_type_symbol
Er 0.0000 0.331215(13) 0.5000 0.00485(12) Uani d S 1 Er
Ni 0.0000 0.11061(4) 0.0000 0.00510(16) Uani d S 1 Ni
Si1 0.0000 0.05585(9) 0.5000 0.0071(3) Uani d S 1 Si
Si2 0.0000 0.21787(9) 0.0000 0.0054(3) Uani d S 1 Si
Si3 0.0000 0.44397(9) 0.0000 0.0067(3) Uani d S 1 Si

loop_
_atom_site_aniso_label
_atom_site_aniso_U_11
_atom_site_aniso_U_22
_atom_site_aniso_U_33
_atom_site_aniso_U_12
_atom_site_aniso_U_13
_atom_site_aniso_U_23
Er 0.00386(15) 0.00568(16) 0.00503(16) 0.000 0.000 0.000
Ni 0.0045(3) 0.0042(4) 0.0066(3) 0.000 0.000 0.000
Si1 0.0107(8) 0.0049(7) 0.0059(7) 0.000 0.000 0.000
Si2 0.0038(7) 0.0049(7) 0.0076(7) 0.000 0.000 0.000
Si3 0.0033(7) 0.0049(7) 0.0120(8) 0.000 0.000 0.000

loop_
_atom_type_symbol
_atom_type_description
_atom_type_scat_dispersion_real
_atom_type_scat_dispersion_imag
_atom_type_scat_source
Si Si 0.0817 0.0704 'International Tables Vol C Tables 4.2.6.8 and 6.1.1.4'
Ni Ni 0.3393 1.1124 'International Tables Vol C Tables 4.2.6.8 and 6.1.1.4'
Er Er -0.2586 4.9576 'International Tables Vol C Tables 4.2.6.8 and 6.1.1.4'

loop_
_geom_angle_atom_site_label_1
_geom_angle_atom_site_label_2
_geom_angle_atom_site_label_3
_geom_angle_site_symmetry_1
_geom_angle_site_symmetry_3
_geom_angle
_geom_angle_publ_flag
Si2 Er Si2 13_455 13_556 139.32(7) n
Si2 Er Si2 13_455 13_456 83.27(3) n
Si2 Er Si2 13_556 13_456 82.85(2) n
Si2 Er Si2 13_455 13 82.85(2) n
Si2 Er Si2 13_556 13 83.27(3) n
Si2 Er Si2 13_456 13 139.32(7) n
Si2 Er Ni 13_455 13_556 176.63(4) n
Si2 Er Ni 13_556 13_556 44.05(4) n
Si2 Er Ni 13_456 13_556 97.831(18) n
Si2 Er Ni 13 13_556 98.239(17) n
Si2 Er Ni 13_455 13_455 44.05(4) n
Si2 Er Ni 13_556 13_455 176.63(4) n
Si2 Er Ni 13_456 13_455 98.239(17) n
Si2 Er Ni 13 13_455 97.831(17) n
Ni Er Ni 13_556 13_455 132.57(3) n
Si2 Er Ni 13_455 13_456 98.239(17) n
Si2 Er Ni 13_556 13_456 97.831(17) n
Si2 Er Ni 13_456 13_456 44.05(4) n
Si2 Er Ni 13 13_456 176.63(4) n
Ni Er Ni 13_556 13_456 80.493(15) n
Ni Er Ni 13_455 13_456 80.892(15) n
Si2 Er Ni 13_455 13 97.831(18) n
Si2 Er Ni 13_556 13 98.239(17) n
Si2 Er Ni 13_456 13 176.63(4) n
Si2 Er Ni 13 13 44.05(4) n
Ni Er Ni 13_556 13 80.892(15) n
Ni Er Ni 13_455 13 80.493(15) n
Ni Er Ni 13_456 13 132.57(3) n
Si2 Er Si1 13_455 13_556 133.60(3) n
Si2 Er Si1 13_556 13_556 81.14(3) n
Si2 Er Si1 13_456 13_556 133.60(3) n
Si2 Er Si1 13 13_556 81.14(3) n
Ni Er Si1 13_556 13_556 43.803(15) n
Ni Er Si1 13_455 13_556 95.86(2) n
Ni Er Si1 13_456 13_556 95.86(2) n
Ni Er Si1 13 13_556 43.803(15) n
Si2 Er Si1 13_455 13_456 81.14(3) n
Si2 Er Si1 13_556 13_456 133.60(3) n
Si2 Er Si1 13_456 13_456 81.14(3) n
Si2 Er Si1 13 13_456 133.60(3) n
Ni Er Si1 13_556 13_456 95.86(2) n
Ni Er Si1 13_455 13_456 43.803(15) n
Ni Er Si1 13_456 13_456 43.803(15) n
Ni Er Si1 13 13_456 95.86(2) n
Si1 Er Si1 13_556 13_456 79.21(5) n
Si2 Er Si3 13_455 . 80.92(4) n
Si2 Er Si3 13_556 . 133.80(3) n
Si2 Er Si3 13_456 . 133.80(3) n
Si2 Er Si3 13 . 80.92(4) n
Ni Er Si3 13_556 . 96.08(2) n
Ni Er Si3 13_455 . 43.606(15) n
Ni Er Si3 13_456 . 96.08(2) n
Ni Er Si3 13 . 43.606(15) n
Si1 Er Si3 13_556 . 53.69(2) n
Si1 Er Si3 13_456 . 53.69(2) n
Si2 Er Si3 13_455 1_556 133.80(3) n
Si2 Er Si3 13_556 1_556 80.92(4) n
Si2 Er Si3 13_456 1_556 80.92(4) n
Si2 Er Si3 13 1_556 133.80(3) n
Ni Er Si3 13_556 1_556 43.606(15) n
Ni Er Si3 13_455 1_556 96.08(2) n
Ni Er Si3 13_456 1_556 43.606(15) n
Ni Er Si3 13 1_556 96.08(2) n
Si1 Er Si3 13_556 1_556 53.69(2) n
Si1 Er Si3 13_456 1_556 53.69(2) n
Si3 Er Si3 . 1_556 79.53(5) n
Si2 Er Si2 13_455 . 46.26(4) n
Si2 Er Si2 13_556 . 98.973(18) n
Si2 Er Si2 13_456 . 98.973(18) n
Si2 Er Si2 13 . 46.26(4) n
Ni Er Si2 13_556 . 136.343(15) n
Ni Er Si2 13_455 . 84.03(2) n
Ni Er Si2 13_456 . 136.343(15) n
Ni Er Si2 13 . 84.03(2) n
Si1 Er Si2 13_556 . 126.40(2) n
Si1 Er Si2 13_456 . 126.40(2) n
Si3 Er Si2 . . 100.61(3) n
Si3 Er Si2 1_556 . 179.85(3) n
Si2 Er Si2 13_455 1_556 98.973(18) n
Si2 Er Si2 13_556 1_556 46.26(4) n
Si2 Er Si2 13_456 1_556 46.26(4) n
Si2 Er Si2 13 1_556 98.973(18) n
Ni Er Si2 13_556 1_556 84.03(2) n
Ni Er Si2 13_455 1_556 136.343(15) n
Ni Er Si2 13_456 1_556 84.03(2) n
Ni Er Si2 13 1_556 136.343(15) n
Si1 Er Si2 13_556 1_556 126.40(2) n
Si1 Er Si2 13_456 1_556 126.40(2) n
Si3 Er Si2 . 1_556 179.85(3) n
Si3 Er Si2 1_556 1_556 100.61(3) n
Si2 Er Si2 . 1_556 79.24(5) n
Si2 Er Er 13_455 1_655 131.427(12) n
Si2 Er Er 13_556 1_655 48.573(12) n
Si2 Er Er 13_456 1_655 131.427(12) n
Si2 Er Er 13 1_655 48.573(12) n
Ni Er Er 13_556 1_655 49.754(7) n
Ni Er Er 13_455 1_655 130.246(7) n
Ni Er Er 13_456 1_655 130.246(8) n
Ni Er Er 13 1_655 49.754(7) n
Si1 Er Er 13_556 1_655 50.39(2) n
Si1 Er Er 13_456 1_655 129.61(2) n
Si3 Er Er . 1_655 90.0 n
Si3 Er Er 1_556 1_655 90.0 n
Si2 Er Er . 1_655 90.0 n
Si2 Er Er 1_556 1_655 90.0 n
Si2 Er Er 13_455 1_455 48.573(12) n
Si2 Er Er 13_556 1_455 131.427(12) n
Si2 Er Er 13_456 1_455 48.573(12) n
Si2 Er Er 13 1_455 131.427(12) n
Ni Er Er 13_556 1_455 130.246(8) n
Ni Er Er 13_455 1_455 49.754(7) n
Ni Er Er 13_456 1_455 49.754(7) n
Ni Er Er 13 1_455 130.246(8) n
Si1 Er Er 13_556 1_455 129.61(2) n
Si1 Er Er 13_456 1_455 50.39(2) n
Si3 Er Er . 1_455 90.0 n
Si3 Er Er 1_556 1_455 90.0 n
Si2 Er Er . 1_455 90.0 n
Si2 Er Er 1_556 1_455 90.0 n
Er Er Er 1_655 1_455 180.0 n
Si2 Er Er 13_455 13_456 50.86(3) n
Si2 Er Er 13_556 13_456 91.65(3) n
Si2 Er Er 13_456 13_456 50.86(3) n
Si2 Er Er 13 13_456 91.65(3) n
Ni Er Er 13_556 13_456 132.127(15) n
Ni Er Er 13_455 13_456 91.512(15) n
Ni Er Er 13_456 13_456 91.512(15) n
Ni Er Er 13 13_456 132.127(15) n
Si1 Er Er 13_556 13_456 170.31(2) n
Si1 Er Er 13_456 13_456 110.48(2) n
Si3 Er Er . 13_456 131.778(18) n
Si3 Er Er 1_556 13_456 131.778(18) n
Si2 Er Er . 13_456 48.114(18) n
Si2 Er Er 1_556 13_456 48.114(18) n
Er Er Er 1_655 13_456 119.914(6) n
Er Er Er 1_455 13_456 60.086(6) n
Si2 Er Er 13_455 13_556 91.65(3) n
Si2 Er Er 13_556 13_556 50.86(3) n
Si2 Er Er 13_456 13_556 91.65(3) n
Si2 Er Er 13 13_556 50.86(3) n
Ni Er Er 13_556 13_556 91.512(15) n
Ni Er Er 13_455 13_556 132.127(15) n
Ni Er Er 13_456 13_556 132.127(15) n
Ni Er Er 13 13_556 91.512(15) n
Si1 Er Er 13_556 13_556 110.48(2) n
Si1 Er Er 13_456 13_556 170.31(2) n
Si3 Er Er . 13_556 131.778(18) n
Si3 Er Er 1_556 13_556 131.778(18) n
Si2 Er Er . 13_556 48.114(17) n
Si2 Er Er 1_556 13_556 48.114(17) n
Er Er Er 1_655 13_556 60.086(6) n
Er Er Er 1_455 13_556 119.914(6) n
Er Er Er 13_456 13_556 59.827(12) n
Si2 Er Er 13_455 1_556 131.635(13) n
Si2 Er Er 13_556 1_556 48.365(13) n
Si2 Er Er 13_456 1_556 48.365(13) n
Si2 Er Er 13 1_556 131.635(13) n
Ni Er Er 13_556 1_556 49.554(8) n
Ni Er Er 13_455 1_556 130.446(8) n
Ni Er Er 13_456 1_556 49.554(8) n
Ni Er Er 13 1_556 130.446(8) n
Si1 Er Er 13_556 1_556 90.0 n
Si1 Er Er 13_456 1_556 90.0 n
Si3 Er Er . 1_556 129.77(2) n
Si3 Er Er 1_556 1_556 50.23(2) n
Si2 Er Er . 1_556 129.62(2) n
Si2 Er Er 1_556 1_556 50.38(2) n
Er Er Er 1_655 1_556 90.0 n
Er Er Er 1_455 1_556 90.0 n
Er Er Er 13_456 1_556 90.0 n
Er Er Er 13_556 1_556 90.0 n
Si2 Er Er 13_455 1_554 48.365(13) n
Si2 Er Er 13_556 1_554 131.635(13) n
Si2 Er Er 13_456 1_554 131.635(13) n
Si2 Er Er 13 1_554 48.365(13) n
Ni Er Er 13_556 1_554 130.446(8) n
Ni Er Er 13_455 1_554 49.554(8) n
Ni Er Er 13_456 1_554 130.446(8) n
Ni Er Er 13 1_554 49.554(8) n
Si1 Er Er 13_556 1_554 90.0 n
Si1 Er Er 13_456 1_554 90.0 n
Si3 Er Er . 1_554 50.23(2) n
Si3 Er Er 1_556 1_554 129.77(2) n
Si2 Er Er . 1_554 50.38(2) n
Si2 Er Er 1_556 1_554 129.62(2) n
Er Er Er 1_655 1_554 90.0 n
Er Er Er 1_455 1_554 90.0 n
Er Er Er 13_456 1_554 90.0 n
Er Er Er 13_556 1_554 90.0 n
Er Er Er 1_556 1_554 180.0 n
Si2 Ni Si3 . 13_455 120.29(5) n
Si2 Ni Si3 . 13 120.29(5) n
Si3 Ni Si3 13_455 13 119.42(9) n
Si2 Ni Si1 . 1_554 120.27(5) n
Si3 Ni Si1 13_455 1_554 75.27(3) n
Si3 Ni Si1 13 1_554 75.27(3) n
Si2 Ni Si1 . . 120.27(5) n
Si3 Ni Si1 13_455 . 75.27(3) n
Si3 Ni Si1 13 . 75.27(3) n
Si1 Ni Si1 1_554 . 119.46(9) n
Si2 Ni Er . 13_556 66.287(16) n
Si3 Ni Er 13_455 13_556 139.527(7) n
Si3 Ni Er 13 13_556 69.20(3) n
Si1 Ni Er 1_554 13_556 139.730(7) n
Si1 Ni Er . 13_556 69.05(3) n
Si2 Ni Er . 13_455 66.287(16) n
Si3 Ni Er 13_455 13_455 69.20(3) n
Si3 Ni Er 13 13_455 139.527(7) n
Si1 Ni Er 1_554 13_455 69.05(3) n
Si1 Ni Er . 13_455 139.730(7) n
Er Ni Er 13_556 13_455 132.57(3) n
Si2 Ni Er . 13 66.287(16) n
Si3 Ni Er 13_455 13 139.527(7) n
Si3 Ni Er 13 13 69.20(3) n
Si1 Ni Er 1_554 13 69.05(3) n
Si1 Ni Er . 13 139.730(7) n
Er Ni Er 13_556 13 80.892(15) n
Er Ni Er 13_455 13 80.493(15) n
Si2 Ni Er . 13_456 66.287(16) n
Si3 Ni Er 13_455 13_456 69.20(3) n
Si3 Ni Er 13 13_456 139.527(7) n
Si1 Ni Er 1_554 13_456 139.730(7) n
Si1 Ni Er . 13_456 69.05(3) n
Er Ni Er 13_556 13_456 80.493(15) n
Er Ni Er 13_455 13_456 80.892(15) n
Er Ni Er 13 13_456 132.57(3) n
Ni Si1 Ni 1_556 . 119.46(9) n
Ni Si1 Si1 1_556 9_556 120.27(5) n
Ni Si1 Si1 . 9_556 120.27(5) n
Ni Si1 Si3 1_556 13_556 52.22(3) n
Ni Si1 Si3 . 13_556 127.68(5) n
Si1 Si1 Si3 9_556 13_556 90.08(6) n
Ni Si1 Si3 1_556 13_455 127.68(5) n
Ni Si1 Si3 . 13_455 52.22(3) n
Si1 Si1 Si3 9_556 13_455 90.08(6) n
Si3 Si1 Si3 13_556 13_455 179.84(12) n
Ni Si1 Si3 1_556 13_456 52.22(3) n
Ni Si1 Si3 . 13_456 127.68(5) n
Si1 Si1 Si3 9_556 13_456 90.08(6) n
Si3 Si1 Si3 13_556 13_456 89.765(11) n
Si3 Si1 Si3 13_455 13_456 90.235(11) n
Ni Si1 Si3 1_556 13 127.68(5) n
Ni Si1 Si3 . 13 52.22(3) n
Si1 Si1 Si3 9_556 13 90.08(6) n
Si3 Si1 Si3 13_556 13 90.235(11) n
Si3 Si1 Si3 13_455 13 89.765(11) n
Si3 Si1 Si3 13_456 13 179.84(12) n
Ni Si1 Er 1_556 13_556 67.15(4) n
Ni Si1 Er . 13_556 67.15(4) n
Si1 Si1 Er 9_556 13_556 140.39(2) n
Si3 Si1 Er 13_556 13_556 63.20(4) n
Si3 Si1 Er 13_455 13_556 116.67(6) n
Si3 Si1 Er 13_456 13_556 116.67(6) n
Si3 Si1 Er 13 13_556 63.20(4) n
Ni Si1 Er 1_556 13_456 67.15(4) n
Ni Si1 Er . 13_456 67.15(4) n
Si1 Si1 Er 9_556 13_456 140.39(2) n
Si3 Si1 Er 13_556 13_456 116.67(6) n
Si3 Si1 Er 13_455 13_456 63.20(4) n
Si3 Si1 Er 13_456 13_456 63.20(4) n
Si3 Si1 Er 13 13_456 116.67(6) n
Er Si1 Er 13_556 13_456 79.21(5) n
Ni Si2 Si2 . 13 124.51(7) n
Ni Si2 Si2 . 13_455 124.51(7) n
Si2 Si2 Si2 13 13_455 110.98(15) n
Ni Si2 Er . 13_455 69.66(3) n
Si2 Si2 Er 13 13_455 137.91(3) n
Si2 Si2 Er 13_455 13_455 69.62(3) n
Ni Si2 Er . 13_556 69.66(3) n
Si2 Si2 Er 13 13_556 69.62(3) n
Si2 Si2 Er 13_455 13_556 137.91(3) n
Er Si2 Er 13_455 13_556 139.32(7) n
Ni Si2 Er . 13 69.66(3) n
Si2 Si2 Er 13 13 69.62(3) n
Si2 Si2 Er 13_455 13 137.91(3) n
Er Si2 Er 13_455 13 82.85(2) n
Er Si2 Er 13_556 13 83.27(3) n
Ni Si2 Er . 13_456 69.66(3) n
Si2 Si2 Er 13 13_456 137.91(3) n
Si2 Si2 Er 13_455 13_456 69.62(3) n
Er Si2 Er 13_455 13_456 83.27(3) n
Er Si2 Er 13_556 13_456 82.85(2) n
Er Si2 Er 13 13_456 139.32(7) n
Ni Si2 Er . . 140.38(2) n
Si2 Si2 Er 13 . 64.13(6) n
Si2 Si2 Er 13_455 . 64.13(6) n
Er Si2 Er 13_455 . 133.74(4) n
Er Si2 Er 13_556 . 81.027(18) n
Er Si2 Er 13 . 133.74(4) n
Er Si2 Er 13_456 . 81.027(18) n
Ni Si2 Er . 1_554 140.38(2) n
Si2 Si2 Er 13 1_554 64.13(6) n
Si2 Si2 Er 13_455 1_554 64.13(6) n
Er Si2 Er 13_455 1_554 81.027(18) n
Er Si2 Er 13_556 1_554 133.74(4) n
Er Si2 Er 13 1_554 81.027(18) n
Er Si2 Er 13_456 1_554 133.74(4) n
Er Si2 Er . 1_554 79.24(5) n
Ni Si3 Ni 13_455 13 119.42(9) n
Ni Si3 Si3 13_455 9_565 120.29(5) n
Ni Si3 Si3 13 9_565 120.29(5) n
Ni Si3 Si1 13_455 13_556 127.59(5) n
Ni Si3 Si1 13 13_556 52.51(3) n
Si3 Si3 Si1 9_565 13_556 89.92(6) n
Ni Si3 Si1 13_455 13_455 52.51(3) n
Ni Si3 Si1 13 13_455 127.59(5) n
Si3 Si3 Si1 9_565 13_455 89.92(6) n
Si1 Si3 Si1 13_556 13_455 179.84(12) n
Ni Si3 Si1 13_455 13_456 52.51(3) n
Ni Si3 Si1 13 13_456 127.59(5) n
Si3 Si3 Si1 9_565 13_456 89.92(6) n
Si1 Si3 Si1 13_556 13_456 89.765(11) n
Si1 Si3 Si1 13_455 13_456 90.235(11) n
Ni Si3 Si1 13_455 13 127.59(5) n
Ni Si3 Si1 13 13 52.51(3) n
Si3 Si3 Si1 9_565 13 89.92(6) n
Si1 Si3 Si1 13_556 13 90.235(11) n
Si1 Si3 Si1 13_455 13 89.765(11) n
Si1 Si3 Si1 13_456 13 179.84(12) n
Ni Si3 Er 13_455 1_554 67.19(4) n
Ni Si3 Er 13 1_554 67.19(4) n
Si3 Si3 Er 9_565 1_554 140.23(2) n
Si1 Si3 Er 13_556 1_554 117.02(6) n
Si1 Si3 Er 13_455 1_554 63.11(4) n
Si1 Si3 Er 13_456 1_554 117.02(6) n
Si1 Si3 Er 13 1_554 63.11(4) n
Ni Si3 Er 13_455 . 67.19(4) n
Ni Si3 Er 13 . 67.19(4) n
Si3 Si3 Er 9_565 . 140.23(2) n
Si1 Si3 Er 13_556 . 63.12(4) n
Si1 Si3 Er 13_455 . 117.02(6) n
Si1 Si3 Er 13_456 . 63.11(4) n
Si1 Si3 Er 13 . 117.02(6) n
Er Si3 Er 1_554 . 79.53(5) n

loop_
_geom_bond_atom_site_label_1
_geom_bond_atom_site_label_2
_geom_bond_site_symmetry_2
_geom_bond_distance
_geom_bond_publ_flag
Er Si2 13_455 2.9586(7) y
Er Si2 13_556 2.9586(7) n
Er Si2 13_456 2.9586(7) n
Er Si2 13 2.9586(7) n
Er Ni 13_556 3.0300(4) y
Er Ni 13_455 3.0300(4) n
Er Ni 13_456 3.0300(4) n
Er Ni 13 3.0300(4) n
Er Si1 13_556 3.0707(15) y
Er Si1 13_456 3.0707(15) n
Er Si3 . 3.0729(15) y
Er Si3 1_556 3.0729(15) n
Er Si2 . 3.0823(15) y
Er Si2 1_556 3.0823(15) n
Er Er 1_655 3.9152(5) y
Er Er 1_455 3.9152(5) n
Er Er 13_456 3.9254(6) y
Er Er 13_556 3.9254(6) n
Er Er 1_556 3.9313(6) y
Er Er 1_554 3.9313(6) n
Ni Si2 . 2.247(2) y
Ni Si3 13_455 2.2671(11) y
Ni Si3 13 2.2671(11) n
Ni Si1 1_554 2.2759(11) y
Ni Si1 . 2.2759(11) n
Ni Er 13_556 3.0300(4) n
Ni Er 13_455 3.0300(4) n
Ni Er 13 3.0300(4) n
Ni Er 13_456 3.0300(4) n
Si1 Ni 1_556 2.2759(11) n
Si1 Si1 9_556 2.340(4) y
Si1 Si3 13_556 2.7742(3) y
Si1 Si3 13_455 2.7742(3) n
Si1 Si3 13_456 2.7742(3) n
Si1 Si3 13 2.7742(3) n
Si1 Er 13_556 3.0707(15) n
Si1 Er 13_456 3.0707(15) n
Si2 Si2 13 2.376(2) y
Si2 Si2 13_455 2.376(2) n
Si2 Er 13_455 2.9586(7) n
Si2 Er 13_556 2.9586(7) n
Si2 Er 13 2.9586(7) n
Si2 Er 13_456 2.9586(7) n
Si2 Er 1_554 3.0823(15) n
Si3 Ni 13_455 2.2671(11) n
Si3 Ni 13 2.2671(11) n
Si3 Si3 9_565 2.347(4) y
Si3 Si1 13_556 2.7742(3) n
Si3 Si1 13_455 2.7742(3) n
Si3 Si1 13_456 2.7742(3) n
Si3 Si1 13 2.7742(3) n
Si3 Er 1_554 3.0729(15) n
